data_4304492
loop_
_publ_author_name
'Amitava Choudhury'
'Peter K. Dorhout'

_publ_section_title
;
Synthesis, Structure, and Optical Properties of the Quaternary
Seleno-gallates NaLnGa4Se8 (Ln= La, Ce, Nd) and Their Comparison with the
Isostructural Thio-gallates
;
_journal_name_full 'Inorganic Chemistry'
_journal_page_first 3603
_journal_page_last 3609
_journal_paper_doi 10.1021/ic701986j
_journal_volume 47
_journal_year 2008
_chemical_formula_sum 'Ga4 Na Nd Se8'
_chemical_formula_weight 1077.79
_chemical_name_systematic
; 
 ? 
;
_space_group_IT_number 70
_symmetry_cell_setting orthorhombic
_symmetry_space_group_name_Hall '-F 2uv 2vw'
_symmetry_space_group_name_H-M 'F d d d :2'
_atom_sites_solution_hydrogens none
_atom_sites_solution_primary direct
_atom_sites_solution_secondary difmap
_audit_creation_method SHELXL-97
_cell_angle_alpha 90.00
_cell_angle_beta 90.00
_cell_angle_gamma 90.00
_cell_formula_units_Z 16
_cell_length_a 21.015(2)
_cell_length_b 21.0450(19)
_cell_length_c 12.7093(12)
_cell_measurement_reflns_used 2134
_cell_measurement_temperature 293(2)
_cell_measurement_theta_max 28.08
_cell_measurement_theta_min 2.74
_cell_volume 5620.8(9)
_computing_cell_refinement 'SAINT (Bruker, 2000)'
_computing_data_collection 'SMART (Bruker, 1998)'
_computing_data_reduction SAINT
_computing_molecular_graphics 'SHELXTL (Bruker, 1997)'
_computing_publication_material SHELXTL
_computing_structure_refinement 'SHELXL-97 (Sheldrick, 1997)'
_computing_structure_solution 'SHELXS-97 (Sheldrick, 1997)'
_diffrn_ambient_temperature 293(2)
_diffrn_measured_fraction_theta_full 0.998
_diffrn_measured_fraction_theta_max 0.998
_diffrn_measurement_device_type 'CCD area detector'
_diffrn_measurement_method 'phi and omega scans'
_diffrn_radiation_monochromator graphite
_diffrn_radiation_source 'fine-focus sealed tube'
_diffrn_radiation_type MoK\a
_diffrn_radiation_wavelength 0.71073
_diffrn_reflns_av_R_equivalents 0.0682
_diffrn_reflns_av_sigmaI/netI 0.0421
_diffrn_reflns_limit_h_max 27
_diffrn_reflns_limit_h_min -28
_diffrn_reflns_limit_k_max 27
_diffrn_reflns_limit_k_min -27
_diffrn_reflns_limit_l_max 16
_diffrn_reflns_limit_l_min -16
_diffrn_reflns_number 12724
_diffrn_reflns_theta_full 28.31
_diffrn_reflns_theta_max 28.31
_diffrn_reflns_theta_min 2.11
_exptl_absorpt_coefficient_mu 31.909
_exptl_absorpt_correction_T_max 0.727
_exptl_absorpt_correction_T_min 0.0980
_exptl_absorpt_correction_type multi-scan
_exptl_absorpt_process_details '(SADABS; Sheldrick, 1996)'
_exptl_crystal_colour 'dark red'
_exptl_crystal_density_diffrn 5.095
_exptl_crystal_density_method 'not measured'
_exptl_crystal_description brokenplate
_exptl_crystal_F_000 7472
_exptl_crystal_size_max 0.14
_exptl_crystal_size_mid 0.06
_exptl_crystal_size_min 0.01
_refine_diff_density_max 1.710
_refine_diff_density_min -1.014
_refine_diff_density_rms 0.310
_refine_ls_extinction_method none
_refine_ls_goodness_of_fit_ref 1.092
_refine_ls_hydrogen_treatment none
_refine_ls_matrix_type full
_refine_ls_number_parameters 66
_refine_ls_number_reflns 1762
_refine_ls_number_restraints 0
_refine_ls_restrained_S_all 1.092
_refine_ls_R_factor_all 0.0530
_refine_ls_R_factor_gt 0.0369
_refine_ls_shift/su_max 0.001
_refine_ls_shift/su_mean 0.000
_refine_ls_structure_factor_coef Fsqd
_refine_ls_weighting_details 'calc w=1/[\s^2^(Fo^2^)+(0.0287P)^2^+13.2743P] where P=(Fo^2^+2Fc^2^)/3'
_refine_ls_weighting_scheme calc
_refine_ls_wR_factor_gt 0.0683
_refine_ls_wR_factor_ref 0.0745
_reflns_number_gt 1456
_reflns_number_total 1762
_reflns_threshold_expression >2sigma(I)
_cod_data_source_file ic701986j-file003_3.cif
_cod_data_source_block sad2
_cod_depositor_comments
;
The following automatic conversions were performed:
'_symmetry_cell_setting' value 'Orthorhombic' changed to 'orthorhombic'
according to '/home/saulius/struct/CIF-dictionaries/cif_core.dic'
dictionary named 'cif_core.dic' version 2.4.1 from 2010-06-29.

Automatic conversion script
Id: cif_fix_enum 1527 2010-12-29 10:47:43Z saulius 
;
_cod_original_sg_symbol_H-M 'F d d d'
_cod_database_code 4304492

loop_
_symmetry_equiv_pos_as_xyz
'x, y, z'
'-x+3/4, -y+3/4, z'
'-x+3/4, y, -z+3/4'
'x, -y+3/4, -z+3/4'
'x, y+1/2, z+1/2'
'-x+3/4, -y+5/4, z+1/2'
'-x+3/4, y+1/2, -z+5/4'
'x, -y+5/4, -z+5/4'
'x+1/2, y, z+1/2'
'-x+5/4, -y+3/4, z+1/2'
'-x+5/4, y, -z+5/4'
'x+1/2, -y+3/4, -z+5/4'
'x+1/2, y+1/2, z'
'-x+5/4, -y+5/4, z'
'-x+5/4, y+1/2, -z+3/4'
'x+1/2, -y+5/4, -z+3/4'
'-x, -y, -z'
'x-3/4, y-3/4, -z'
'x-3/4, -y, z-3/4'
'-x, y-3/4, z-3/4'
'-x, -y+1/2, -z+1/2'
'x-3/4, y-1/4, -z+1/2'
'x-3/4, -y+1/2, z-1/4'
'-x, y-1/4, z-1/4'
'-x+1/2, -y, -z+1/2'
'x-1/4, y-3/4, -z+1/2'
'x-1/4, -y, z-1/4'
'-x+1/2, y-3/4, z-1/4'
'-x+1/2, -y+1/2, -z'
'x-1/4, y-1/4, -z'
'x-1/4, -y+1/2, z-3/4'
'-x+1/2, y-1/4, z-3/4'

loop_
_atom_site_label
_atom_site_type_symbol
_atom_site_fract_x
_atom_site_fract_y
_atom_site_fract_z
_atom_site_U_iso_or_equiv
_atom_site_adp_type
_atom_site_occupancy
_atom_site_symmetry_multiplicity
_atom_site_calc_flag
_atom_site_refinement_flags
_atom_site_disorder_assembly
_atom_site_disorder_group
Nd1 Nd 0.1250 0.1250 0.1250 0.01071(17) Uani 1 4 d S . .
Nd2 Nd 0.1250 0.1250 0.6250 0.01105(17) Uani 1 4 d S . .
Na1 Na 0.3783(2) 0.1250 0.1250 0.0333(11) Uani 1 2 d S . .
Ga1 Ga 0.75261(3) 0.48979(3) 0.12577(5) 0.01159(19) Uani 1 1 d . . .
Ga2 Ga 0.74920(4) 0.69512(3) 0.41545(5) 0.01158(19) Uani 1 1 d . . .
Se1 Se 0.00317(3) 0.59235(3) 0.24783(5) 0.01257(17) Uani 1 1 d . . .
Se2 Se 0.75058(3) 0.58428(3) 0.01533(5) 0.01087(16) Uani 1 1 d . . .
Se3 Se 0.58693(3) 0.74786(3) 0.24465(4) 0.01199(16) Uani 1 1 d . . .
Se4 Se 0.91259(3) 0.49807(3) 0.99661(4) 0.01153(16) Uani 1 1 d . . .

loop_
_atom_site_aniso_label
_atom_site_aniso_U_11
_atom_site_aniso_U_22
_atom_site_aniso_U_33
_atom_site_aniso_U_23
_atom_site_aniso_U_13
_atom_site_aniso_U_12
Nd1 0.0099(4) 0.0101(3) 0.0122(3) 0.000 0.000 0.000
Nd2 0.0113(4) 0.0106(3) 0.0113(3) 0.000 0.000 0.000
Na1 0.022(3) 0.033(3) 0.044(3) -0.009(2) 0.000 0.000
Ga1 0.0145(4) 0.0113(4) 0.0090(4) -0.0010(3) -0.0001(3) 0.0012(3)
Ga2 0.0141(4) 0.0121(4) 0.0085(3) -0.0016(3) 0.0007(3) -0.0011(3)
Se1 0.0179(4) 0.0093(3) 0.0106(3) 0.0012(2) 0.0021(3) -0.0005(3)
Se2 0.0148(4) 0.0100(3) 0.0078(3) -0.0004(2) 0.0004(2) 0.0008(3)
Se3 0.0107(4) 0.0142(3) 0.0111(3) -0.0023(2) -0.0001(3) 0.0005(3)
Se4 0.0103(4) 0.0116(3) 0.0127(3) -0.0001(2) -0.0004(3) -0.0001(3)

loop_
_atom_type_symbol
_atom_type_description
_atom_type_scat_dispersion_real
_atom_type_scat_dispersion_imag
_atom_type_scat_source
Na Na 0.0362 0.0249 'International Tables Vol C Tables 4.2.6.8 and 6.1.1.4'
Ga Ga 0.2307 1.6083 'International Tables Vol C Tables 4.2.6.8 and 6.1.1.4'
Se Se -0.0929 2.2259 'International Tables Vol C Tables 4.2.6.8 and 6.1.1.4'
Nd Nd -0.1943 3.0179 'International Tables Vol C Tables 4.2.6.8 and 6.1.1.4'

loop_
_geom_angle_atom_site_label_1
_geom_angle_atom_site_label_2
_geom_angle_atom_site_label_3
_geom_angle
_geom_angle_site_symmetry_1
_geom_angle_site_symmetry_3
_geom_angle_publ_flag
Se3 Nd1 Se3 150.13(3) 12_454 13_445 ?
Se3 Nd1 Se3 67.21(2) 12_454 2 ?
Se3 Nd1 Se3 121.34(2) 13_445 2 ?
Se3 Nd1 Se3 121.34(2) 12_454 7_544 ?
Se3 Nd1 Se3 67.21(2) 13_445 7_544 ?
Se3 Nd1 Se3 150.13(3) 2 7_544 ?
Se3 Nd1 Se2 131.972(18) 12_454 12_454 ?
Se3 Nd1 Se2 76.662(18) 13_445 12_454 ?
Se3 Nd1 Se2 77.934(18) 2 12_454 ?
Se3 Nd1 Se2 76.761(18) 7_544 12_454 ?
Se3 Nd1 Se2 76.761(18) 12_454 7_544 ?
Se3 Nd1 Se2 77.934(18) 13_445 7_544 ?
Se3 Nd1 Se2 76.662(18) 2 7_544 ?
Se3 Nd1 Se2 131.972(18) 7_544 7_544 ?
Se2 Nd1 Se2 126.66(2) 12_454 7_544 ?
Se3 Nd1 Se2 77.934(18) 12_454 2 ?
Se3 Nd1 Se2 76.761(18) 13_445 2 ?
Se3 Nd1 Se2 131.972(18) 2 2 ?
Se3 Nd1 Se2 76.662(18) 7_544 2 ?
Se2 Nd1 Se2 147.96(2) 12_454 2 ?
Se2 Nd1 Se2 63.60(2) 7_544 2 ?
Se3 Nd1 Se2 76.662(18) 12_454 13_445 ?
Se3 Nd1 Se2 131.972(18) 13_445 13_445 ?
Se3 Nd1 Se2 76.761(18) 2 13_445 ?
Se3 Nd1 Se2 77.933(18) 7_544 13_445 ?
Se2 Nd1 Se2 63.60(2) 12_454 13_445 ?
Se2 Nd1 Se2 147.96(2) 7_544 13_445 ?
Se2 Nd1 Se2 126.66(2) 2 13_445 ?
Se1 Nd2 Se1 154.19(2) 10_455 4 ?
Se1 Nd2 Se1 119.01(2) 10_455 5_545 ?
Se1 Nd2 Se1 67.34(3) 4 5_545 ?
Se1 Nd2 Se1 67.34(3) 10_455 15_445 ?
Se1 Nd2 Se1 119.01(2) 4 15_445 ?
Se1 Nd2 Se1 154.19(2) 5_545 15_445 ?
Se1 Nd2 Se4 130.385(18) 10_455 21_656 ?
Se1 Nd2 Se4 73.926(18) 4 21_656 ?
Se1 Nd2 Se4 81.672(18) 5_545 21_656 ?
Se1 Nd2 Se4 76.927(18) 15_445 21_656 ?
Se1 Nd2 Se4 76.927(18) 10_455 24_655 ?
Se1 Nd2 Se4 81.672(18) 4 24_655 ?
Se1 Nd2 Se4 73.926(18) 5_545 24_655 ?
Se1 Nd2 Se4 130.385(18) 15_445 24_655 ?
Se4 Nd2 Se4 150.65(3) 21_656 24_655 ?
Se1 Nd2 Se4 73.926(18) 10_455 23 ?
Se1 Nd2 Se4 130.385(18) 4 23 ?
Se1 Nd2 Se4 76.927(18) 5_545 23 ?
Se1 Nd2 Se4 81.672(18) 15_445 23 ?
Se4 Nd2 Se4 67.66(2) 21_656 23 ?
Se4 Nd2 Se4 120.57(2) 24_655 23 ?
Se1 Nd2 Se4 81.672(18) 10_455 22_556 ?
Se1 Nd2 Se4 76.927(18) 4 22_556 ?
Se1 Nd2 Se4 130.385(18) 5_545 22_556 ?
Se1 Nd2 Se4 73.926(18) 15_445 22_556 ?
Se4 Nd2 Se4 120.57(2) 21_656 22_556 ?
Se4 Nd2 Se4 67.66(2) 24_655 22_556 ?
Se4 Nd2 Se4 150.65(3) 23 22_556 ?
Se1 Na1 Se1 66.06(9) 13_545 12_554 ?
Se1 Na1 Se2 151.311(19) 13_545 13_445 ?
Se1 Na1 Se2 123.682(18) 12_554 13_445 ?
Se1 Na1 Se2 123.682(18) 13_545 12_454 ?
Se1 Na1 Se2 151.311(19) 12_554 12_454 ?
Se2 Na1 Se2 62.72(9) 13_445 12_454 ?
Se1 Na1 Se4 75.01(7) 13_545 12_455 ?
Se1 Na1 Se4 83.28(8) 12_554 12_455 ?
Se2 Na1 Se4 130.03(11) 13_445 12_455 ?
Se2 Na1 Se4 74.90(4) 12_454 12_455 ?
Se1 Na1 Se4 83.28(8) 13_545 13_444 ?
Se1 Na1 Se4 75.01(7) 12_554 13_444 ?
Se2 Na1 Se4 74.90(4) 13_445 13_444 ?
Se2 Na1 Se4 130.03(11) 12_454 13_444 ?
Se4 Na1 Se4 154.10(15) 12_455 13_444 ?
Se1 Na1 Se3 77.90(4) 13_545 26 ?
Se1 Na1 Se3 131.04(10) 12_554 26 ?
Se2 Na1 Se3 76.94(7) 13_445 26 ?
Se2 Na1 Se3 76.75(7) 12_454 26 ?
Se4 Na1 Se3 118.912(17) 12_455 26 ?
Se4 Na1 Se3 68.653(17) 13_444 26 ?
Se1 Na1 Se3 131.04(10) 13_545 27_565 ?
Se1 Na1 Se3 77.90(4) 12_554 27_565 ?
Se2 Na1 Se3 76.75(7) 13_445 27_565 ?
Se2 Na1 Se3 76.94(7) 12_454 27_565 ?
Se4 Na1 Se3 68.653(17) 12_455 27_565 ?
Se4 Na1 Se3 118.912(17) 13_444 27_565 ?
Se3 Na1 Se3 149.08(15) 26 27_565 ?
Se1 Ga1 Se3 120.84(4) 27_665 22_655 ?
Se1 Ga1 Se3 120.55(4) 27_665 14 ?
Se3 Ga1 Se3 97.83(3) 22_655 14 ?
Se1 Ga1 Se2 101.54(3) 27_665 . ?
Se3 Ga1 Se2 110.32(3) 22_655 . ?
Se3 Ga1 Se2 104.95(3) 14 . ?
Se2 Ga2 Se4 125.27(4) 8_554 26_566 ?
Se2 Ga2 Se1 101.95(3) 8_554 3 ?
Se4 Ga2 Se1 100.71(3) 26_566 3 ?
Se2 Ga2 Se4 121.83(4) 8_554 6_654 ?
Se4 Ga2 Se4 98.71(3) 26_566 6_654 ?
Se1 Ga2 Se4 105.11(3) 3 6_654 ?
Ga1 Se1 Ga2 109.74(3) 19_566 3 ?
Ga1 Se1 Nd2 120.96(3) 19_566 5_554 ?
Ga2 Se1 Nd2 92.78(3) 3 5_554 ?
Ga1 Se1 Na1 119.84(5) 19_566 13_455 ?
Ga2 Se1 Na1 90.79(3) 3 13_455 ?
Nd2 Se1 Na1 113.30(5) 5_554 13_455 ?
Ga2 Se2 Ga1 110.16(3) 8_554 . ?
Ga2 Se2 Nd1 119.66(3) 8_554 13 ?
Ga1 Se2 Nd1 88.94(3) . 13 ?
Ga2 Se2 Na1 120.62(5) 8_554 13 ?
Ga1 Se2 Na1 87.25(3) . 13 ?
Nd1 Se2 Na1 116.84(5) 13 13 ?
Ga1 Se3 Ga1 82.17(3) 26_565 14 ?
Ga1 Se3 Nd1 117.56(3) 26_565 13 ?
Ga1 Se3 Nd1 89.09(2) 14 13 ?
Ga1 Se3 Na1 84.70(6) 26_565 22_665 ?
Ga1 Se3 Na1 115.77(6) 14 22_665 ?
Nd1 Se3 Na1 149.58(8) 13 22_665 ?
Ga2 Se4 Ga2 81.29(3) 22_656 6_655 ?
Ga2 Se4 Nd2 92.13(2) 22_656 21_656 ?
Ga2 Se4 Nd2 113.00(3) 6_655 21_656 ?
Ga2 Se4 Na1 108.56(6) 22_656 13_556 ?
Ga2 Se4 Na1 88.71(6) 6_655 13_556 ?
Nd2 Se4 Na1 152.37(8) 21_656 13_556 ?

loop_
_geom_bond_atom_site_label_1
_geom_bond_atom_site_label_2
_geom_bond_distance
_geom_bond_site_symmetry_2
_geom_bond_publ_flag
Nd1 Se3 3.1044(6) 12_454 ?
Nd1 Se3 3.1044(6) 13_445 ?
Nd1 Se3 3.1044(6) 2 ?
Nd1 Se3 3.1044(6) 7_544 ?
Nd1 Se2 3.1052(7) 12_454 ?
Nd1 Se2 3.1052(7) 7_544 ?
Nd1 Se2 3.1052(7) 2 ?
Nd1 Se2 3.1052(7) 13_445 ?
Nd2 Se1 3.0763(7) 10_455 ?
Nd2 Se1 3.0763(7) 4 ?
Nd2 Se1 3.0763(7) 5_545 ?
Nd2 Se1 3.0763(7) 15_445 ?
Nd2 Se4 3.1179(6) 21_656 ?
Nd2 Se4 3.1179(6) 24_655 ?
Nd2 Se4 3.1179(6) 23 ?
Nd2 Se4 3.1179(6) 22_556 ?
Na1 Se1 3.129(4) 13_545 ?
Na1 Se1 3.129(4) 12_554 ?
Na1 Se2 3.144(4) 13_445 ?
Na1 Se2 3.144(4) 12_454 ?
Na1 Se4 3.2118(12) 12_455 ?
Na1 Se4 3.2118(12) 13_444 ?
Na1 Se3 3.2652(13) 26 ?
Na1 Se3 3.2652(13) 27_565 ?
Ga1 Se1 2.3734(9) 27_665 ?
Ga1 Se3 2.4251(10) 22_655 ?
Ga1 Se3 2.4270(10) 14 ?
Ga1 Se2 2.4343(10) . ?
Ga2 Se2 2.3795(10) 8_554 ?
Ga2 Se4 2.4091(10) 26_566 ?
Ga2 Se1 2.4279(10) 3 ?
Ga2 Se4 2.4350(10) 6_654 ?
Se1 Ga1 2.3734(9) 19_566 ?
Se1 Ga2 2.4279(9) 3 ?
Se1 Nd2 3.0763(7) 5_554 ?
Se1 Na1 3.129(4) 13_455 ?
Se2 Ga2 2.3795(10) 8_554 ?
Se2 Nd1 3.1052(7) 13 ?
Se2 Na1 3.144(4) 13 ?
Se3 Ga1 2.4251(10) 26_565 ?
Se3 Ga1 2.4270(10) 14 ?
Se3 Nd1 3.1044(6) 13 ?
Se3 Na1 3.2652(13) 22_665 ?
Se4 Ga2 2.4091(10) 22_656 ?
Se4 Ga2 2.4350(10) 6_655 ?
Se4 Nd2 3.1179(6) 21_656 ?
Se4 Na1 3.2118(12) 13_556 ?
